data_7202439
loop_
_publ_author_name
'Costin-Hogan, Christina E.'
'Chen, Chun-Long'
'Hughes, Emma'
'Pickett, Austin'
'Valencia, Richard'
'Rath, Nigam P.'
'Beatty, Alicia M.'

_publ_section_title
;
 &#x201C;Reverse&#x201D; engineering: Toward 0-D cadmium halide
 clusters
;
_journal_issue 12
_journal_name_full CrystEngComm
_journal_page_first 1910
_journal_paper_doi 10.1039/b812504j
_journal_volume 10
_journal_year 2008
_chemical_formula_sum 'C12 H12 Cd I2 N2'
_chemical_formula_weight 550.44
_chemical_name_systematic
;
?
;
_space_group_IT_number 15
_symmetry_cell_setting monoclinic
_symmetry_space_group_name_Hall '-C 2yc'
_symmetry_space_group_name_H-M 'C 1 2/c 1'
_atom_sites_solution_hydrogens geom
_atom_sites_solution_primary direct
_atom_sites_solution_secondary difmap
_audit_creation_method SHELXL-97
_cell_angle_alpha 90.00
_cell_angle_beta 99.488(7)
_cell_angle_gamma 90.00
_cell_formula_units_Z 4
_cell_length_a 17.105(2)
_cell_length_b 4.4783(6)
_cell_length_c 19.149(3)
_cell_measurement_reflns_used 8921
_cell_measurement_temperature 100(2)
_cell_measurement_theta_max 26.42
_cell_measurement_theta_min 2.41
_cell_volume 1446.8(3)
_computing_cell_refinement 'Bruker-Apex II (Bruker, 2006)'
_computing_data_collection 'Bruker-Apex II (Bruker, 2006)'
_computing_data_reduction 'Bruker-SAINT (Bruker, 2006)'
_computing_molecular_graphics 'Bruker-SHELXTL (Sheldrick, G.M., 2008)'
_computing_publication_material 'Bruker-SHELXTL (Sheldrick, G.M., 2008)'
_computing_structure_refinement 'Bruker-SHELXTL (Sheldrick, G.M., 2008)'
_computing_structure_solution 'Bruker-SHELXTL (Sheldrick, G.M., 2008)'
_diffrn_ambient_temperature 100(2)
_diffrn_measured_fraction_theta_full 0.997
_diffrn_measured_fraction_theta_max 0.997
_diffrn_measurement_device_type 'CCD area detector'
_diffrn_measurement_method 'phi and omega scans'
_diffrn_radiation_monochromator graphite
_diffrn_radiation_source 'fine-focus sealed tube'
_diffrn_radiation_type MoK\a
_diffrn_radiation_wavelength 0.71073
_diffrn_reflns_av_R_equivalents 0.0399
_diffrn_reflns_av_sigmaI/netI 0.0224
_diffrn_reflns_limit_h_max 20
_diffrn_reflns_limit_h_min -21
_diffrn_reflns_limit_k_max 5
_diffrn_reflns_limit_k_min -5
_diffrn_reflns_limit_l_max 23
_diffrn_reflns_limit_l_min -23
_diffrn_reflns_number 20980
_diffrn_reflns_theta_full 26.45
_diffrn_reflns_theta_max 26.45
_diffrn_reflns_theta_min 2.96
_exptl_absorpt_coefficient_mu 5.758
_exptl_absorpt_correction_T_max 0.7454
_exptl_absorpt_correction_T_min 0.6264
_exptl_absorpt_correction_type multi-scan
_exptl_absorpt_process_details 'sadabs v2007/2'
_exptl_crystal_colour colourless
_exptl_crystal_density_diffrn 2.527
_exptl_crystal_density_method 'not measured'
_exptl_crystal_description needle
_exptl_crystal_F_000 1008
_exptl_crystal_size_max 0.45
_exptl_crystal_size_mid 0.04
_exptl_crystal_size_min 0.03
_refine_diff_density_max 0.403
_refine_diff_density_min -0.533
_refine_diff_density_rms 0.113
_refine_ls_extinction_method none
_refine_ls_goodness_of_fit_ref 1.087
_refine_ls_hydrogen_treatment noref
_refine_ls_matrix_type full
_refine_ls_number_parameters 78
_refine_ls_number_reflns 1493
_refine_ls_number_restraints 0
_refine_ls_restrained_S_all 1.087
_refine_ls_R_factor_all 0.0217
_refine_ls_R_factor_gt 0.0172
_refine_ls_shift/su_max 0.001
_refine_ls_shift/su_mean 0.000
_refine_ls_structure_factor_coef Fsqd
_refine_ls_weighting_details 'calc w=1/[\s^2^(Fo^2^)+(0.0110P)^2^+1.7408P] where P=(Fo^2^+2Fc^2^)/3'
_refine_ls_weighting_scheme calc
_refine_ls_wR_factor_gt 0.0302
_refine_ls_wR_factor_ref 0.0310
_reflns_number_gt 1359
_reflns_number_total 1493
_reflns_threshold_expression >2sigma(I)
_cod_data_source_file b812504j.txt
_cod_data_source_block compound7
_cod_depositor_comments
;
The following automatic conversions were performed:
'_symmetry_cell_setting' value 'Monoclinic' changed to 'monoclinic'
according to '/home/saulius/struct/CIF-dictionaries/cif_core.dic'
dictionary named 'cif_core.dic' version 2.4.1 from 2010-06-29.

Automatic conversion script
Id: cif_fix_enum 1527 2010-12-29 10:47:43Z saulius 
;
_cod_original_cell_volume 1446.7(3)
_cod_original_sg_symbol_H-M C2/c
_cod_database_code 7202439

loop_
_symmetry_equiv_pos_as_xyz
'x, y, z'
'-x, y, -z+1/2'
'x+1/2, y+1/2, z'
'-x+1/2, y+1/2, -z+1/2'
'-x, -y, -z'
'x, -y, z-1/2'
'-x+1/2, -y+1/2, -z'
'x+1/2, -y+1/2, z-1/2'

loop_
_atom_site_label
_atom_site_type_symbol
_atom_site_fract_x
_atom_site_fract_y
_atom_site_fract_z
_atom_site_U_iso_or_equiv
_atom_site_adp_type
_atom_site_occupancy
_atom_site_symmetry_multiplicity
_atom_site_calc_flag
_atom_site_refinement_flags
_atom_site_disorder_assembly
_atom_site_disorder_group
I1 I 0.408421(9) 1.07571(4) 0.318312(8) 0.01532(6) Uani 1 1 d . . .
Cd1 Cd 0.5000 0.69143(6) 0.2500 0.01506(8) Uani 1 2 d S . .
N1 N 0.41058(12) 0.5104(5) 0.15779(11) 0.0152(5) Uani 1 1 d . . .
H1A H 0.4376 0.3944 0.1301 0.018 Uiso 1 1 calc R . .
H1B H 0.3759 0.3870 0.1760 0.018 Uiso 1 1 calc R . .
C1 C 0.36495(14) 0.7257(5) 0.11299(13) 0.0122(5) Uani 1 1 d . . .
C2 C 0.39192(15) 0.8325(6) 0.05342(13) 0.0152(6) Uani 1 1 d . . .
H2 H 0.4411 0.7648 0.0424 0.018 Uiso 1 1 calc R . .
C3 C 0.34710(15) 1.0383(5) 0.00994(13) 0.0145(6) Uani 1 1 d . . .
H3 H 0.3663 1.1100 -0.0308 0.017 Uiso 1 1 calc R . .
C4 C 0.27463(14) 1.1434(5) 0.02417(12) 0.0112(5) Uani 1 1 d . . .
C5 C 0.25001(15) 1.0366(5) 0.08556(13) 0.0144(6) Uani 1 1 d . . .
H5 H 0.2015 1.1062 0.0975 0.017 Uiso 1 1 calc R . .
C6 C 0.29469(15) 0.8315(6) 0.12946(13) 0.0149(6) Uani 1 1 d . . .
H6 H 0.2767 0.7636 0.1711 0.018 Uiso 1 1 calc R . .

loop_
_atom_site_aniso_label
_atom_site_aniso_U_11
_atom_site_aniso_U_22
_atom_site_aniso_U_33
_atom_site_aniso_U_23
_atom_site_aniso_U_13
_atom_site_aniso_U_12
I1 0.01591(10) 0.01454(10) 0.01575(10) 0.00046(6) 0.00334(7) 0.00071(7)
Cd1 0.01535(15) 0.01488(15) 0.01267(15) 0.000 -0.00439(11) 0.000
N1 0.0168(12) 0.0113(11) 0.0157(12) 0.0025(9) -0.0023(9) 0.0011(9)
C1 0.0141(14) 0.0084(13) 0.0111(13) -0.0020(9) -0.0066(11) -0.0020(10)
C2 0.0132(13) 0.0148(14) 0.0162(14) -0.0041(11) -0.0016(11) 0.0024(11)
C3 0.0185(14) 0.0139(14) 0.0101(13) -0.0012(10) -0.0009(11) 0.0014(11)
C4 0.0123(13) 0.0076(13) 0.0118(13) -0.0028(10) -0.0037(11) -0.0028(10)
C5 0.0131(13) 0.0131(14) 0.0159(14) 0.0015(10) -0.0007(11) -0.0004(10)
C6 0.0161(14) 0.0161(14) 0.0112(14) 0.0033(10) -0.0014(11) -0.0046(11)

loop_
_atom_type_symbol
_atom_type_description
_atom_type_scat_dispersion_real
_atom_type_scat_dispersion_imag
_atom_type_scat_source
C C 0.0033 0.0016 'International Tables Vol C Tables 4.2.6.8 and 6.1.1.4'
H H 0.0000 0.0000 'International Tables Vol C Tables 4.2.6.8 and 6.1.1.4'
N N 0.0061 0.0033 'International Tables Vol C Tables 4.2.6.8 and 6.1.1.4'
Cd Cd -0.8075 1.2024 'International Tables Vol C Tables 4.2.6.8 and 6.1.1.4'
I I -0.4742 1.8119 'International Tables Vol C Tables 4.2.6.8 and 6.1.1.4'

loop_
_geom_angle_atom_site_label_1
_geom_angle_atom_site_label_2
_geom_angle_atom_site_label_3
_geom_angle
_geom_angle_site_symmetry_1
_geom_angle_site_symmetry_3
_geom_angle_publ_flag
N1 Cd1 N1 138.44(10) . 2_655 ?
N1 Cd1 I1 102.99(5) . . ?
N1 Cd1 I1 102.26(5) 2_655 . ?
N1 Cd1 I1 102.26(5) . 2_655 ?
N1 Cd1 I1 102.99(5) 2_655 2_655 ?
I1 Cd1 I1 103.936(15) . 2_655 ?
C1 N1 Cd1 116.91(15) . . ?
C1 N1 H1A 108.1 . . ?
Cd1 N1 H1A 108.1 . . ?
C1 N1 H1B 108.1 . . ?
Cd1 N1 H1B 108.1 . . ?
H1A N1 H1B 107.3 . . ?
C6 C1 C2 119.5(2) . . ?
C6 C1 N1 120.3(2) . . ?
C2 C1 N1 120.2(2) . . ?
C1 C2 C3 119.9(2) . . ?
C1 C2 H2 120.0 . . ?
C3 C2 H2 120.0 . . ?
C2 C3 C4 121.9(2) . . ?
C2 C3 H3 119.0 . . ?
C4 C3 H3 119.0 . . ?
C3 C4 C5 116.8(2) . . ?
C3 C4 C4 121.6(3) . 7_575 ?
C5 C4 C4 121.6(3) . 7_575 ?
C6 C5 C4 121.6(2) . . ?
C6 C5 H5 119.2 . . ?
C4 C5 H5 119.2 . . ?
C1 C6 C5 120.3(2) . . ?
C1 C6 H6 119.9 . . ?
C5 C6 H6 119.9 . . ?

loop_
_geom_bond_atom_site_label_1
_geom_bond_atom_site_label_2
_geom_bond_distance
_geom_bond_site_symmetry_2
_geom_bond_publ_flag
I1 Cd1 2.7932(3) . ?
Cd1 N1 2.286(2) . ?
Cd1 N1 2.286(2) 2_655 ?
Cd1 I1 2.7932(3) 2_655 ?
N1 C1 1.433(3) . ?
N1 H1A 0.9200 . ?
N1 H1B 0.9200 . ?
C1 C6 1.376(4) . ?
C1 C2 1.384(4) . ?
C2 C3 1.386(3) . ?
C2 H2 0.9500 . ?
C3 C4 1.394(3) . ?
C3 H3 0.9500 . ?
C4 C5 1.397(3) . ?
C4 C4 1.491(5) 7_575 ?
C5 C6 1.387(3) . ?
C5 H5 0.9500 . ?
C6 H6 0.9500 . ?

loop_
_geom_torsion_atom_site_label_1
_geom_torsion_atom_site_label_2
_geom_torsion_atom_site_label_3
_geom_torsion_atom_site_label_4
_geom_torsion
_geom_torsion_site_symmetry_1
_geom_torsion_site_symmetry_2
_geom_torsion_site_symmetry_3
_geom_torsion_site_symmetry_4
_geom_torsion_publ_flag
N1 Cd1 N1 C1 178.64(18) 2_655 . . . ?
I1 Cd1 N1 C1 52.57(17) . . . . ?
I1 Cd1 N1 C1 -55.07(17) 2_655 . . . ?
Cd1 N1 C1 C6 -87.9(2) . . . . ?
Cd1 N1 C1 C2 91.1(2) . . . . ?
C6 C1 C2 C3 -1.7(4) . . . . ?
N1 C1 C2 C3 179.3(2) . . . . ?
C1 C2 C3 C4 -0.1(4) . . . . ?
C2 C3 C4 C5 1.5(4) . . . . ?
C2 C3 C4 C4 -177.8(3) . . . 7_575 ?
C3 C4 C5 C6 -1.3(4) . . . . ?
C4 C4 C5 C6 178.1(3) 7_575 . . . ?
C2 C1 C6 C5 2.0(4) . . . . ?
N1 C1 C6 C5 -179.1(2) . . . . ?
C4 C5 C6 C1 -0.4(4) . . . . ?
